data_7111809
loop_
_publ_author_name
'Alex Lauber'
'Benjamin Zelenay'
'Jan Cvengros'

_publ_section_title
;
 Asymmetric synthesis of N-stereogenic molecules: diastereoselective
 double aza-Michael reaction
;
_journal_name_full Chem.Commun.
_journal_page_first 1195
_journal_paper_doi 10.1039/c3cc48486f
_journal_volume 50
_journal_year 2014
_chemical_formula_moiety 'C19 H20 N2 O2, 0.5 (C2 H4 Cl2)'
_chemical_formula_sum 'C20 H22 Cl N2 O2'
_chemical_formula_weight 357.85
_chemical_name_systematic
; 
 ? 
;
_space_group_IT_number 2
_symmetry_cell_setting triclinic
_symmetry_Int_Tables_number 2
_symmetry_space_group_name_Hall '-P 1'
_symmetry_space_group_name_H-M 'P -1'
_atom_sites_solution_hydrogens geom
_atom_sites_solution_primary direct
_atom_sites_solution_secondary difmap
_audit_creation_method SHELXL-97
_cell_angle_alpha 96.755(2)
_cell_angle_beta 99.390(2)
_cell_angle_gamma 92.439(2)
_cell_formula_units_Z 2
_cell_length_a 8.1957(9)
_cell_length_b 8.7315(9)
_cell_length_c 12.9688(14)
_cell_measurement_reflns_used 2357
_cell_measurement_temperature 100(2)
_cell_measurement_theta_max 30.05
_cell_measurement_theta_min 2.52
_cell_volume 907.46(17)
_computing_cell_refinement 'Bruker SMART'
_computing_data_collection 'Bruker SMART'
_computing_data_reduction 'Bruker SAINT'
_computing_molecular_graphics 'Bruker SHELXTL'
_computing_publication_material 'Bruker SHELXTL'
_computing_structure_refinement 'Bruker SHELXTL'
_computing_structure_solution 'Bruker SHELXTL'
_diffrn_ambient_temperature 100(2)
_diffrn_measured_fraction_theta_full 0.993
_diffrn_measured_fraction_theta_max 0.993
_diffrn_measurement_device_type 'CCD area detector'
_diffrn_measurement_method 'omega scans'
_diffrn_radiation_monochromator graphite
_diffrn_radiation_source 'fine-focus sealed tube'
_diffrn_radiation_type MoK\a
_diffrn_radiation_wavelength 0.71073
_diffrn_reflns_av_R_equivalents 0.0677
_diffrn_reflns_av_sigmaI/netI 0.0847
_diffrn_reflns_limit_h_max 11
_diffrn_reflns_limit_h_min -11
_diffrn_reflns_limit_k_max 11
_diffrn_reflns_limit_k_min -11
_diffrn_reflns_limit_l_max 17
_diffrn_reflns_limit_l_min -17
_diffrn_reflns_number 11358
_diffrn_reflns_theta_full 28.70
_diffrn_reflns_theta_max 28.70
_diffrn_reflns_theta_min 1.60
_exptl_absorpt_coefficient_mu 0.226
_exptl_absorpt_correction_T_max 0.9866
_exptl_absorpt_correction_T_min 0.9394
_exptl_absorpt_correction_type empirical
_exptl_absorpt_process_details SADABS-2004/1
_exptl_crystal_colour colourless
_exptl_crystal_density_diffrn 1.310
_exptl_crystal_density_meas ?
_exptl_crystal_density_method 'not measured'
_exptl_crystal_description plate
_exptl_crystal_F_000 378
_exptl_crystal_size_max 0.28
_exptl_crystal_size_mid 0.10
_exptl_crystal_size_min 0.06
_refine_diff_density_max 0.374
_refine_diff_density_min -0.557
_refine_diff_density_rms 0.067
_refine_ls_extinction_coef 'not measured'
_refine_ls_extinction_method none
_refine_ls_goodness_of_fit_ref 0.907
_refine_ls_hydrogen_treatment constr
_refine_ls_matrix_type full
_refine_ls_number_parameters 228
_refine_ls_number_reflns 4654
_refine_ls_number_restraints 0
_refine_ls_restrained_S_all 0.907
_refine_ls_R_factor_all 0.0849
_refine_ls_R_factor_gt 0.0454
_refine_ls_shift/su_max 0.002
_refine_ls_shift/su_mean 0.000
_refine_ls_structure_factor_coef Fsqd
_refine_ls_weighting_details 'calc w=1/[\s^2^(Fo^2^)+(0.0513P)^2^+0.0000P] where P=(Fo^2^+2Fc^2^)/3'
_refine_ls_weighting_scheme calc
_refine_ls_wR_factor_gt 0.0975
_refine_ls_wR_factor_ref 0.1113
_reflns_number_gt 2918
_reflns_number_total 4654
_reflns_threshold_expression >2sigma(I)
_cod_data_source_file c3cc48486f.txt
_cod_data_source_block bz_057_2
_cod_depositor_comments
;
The following automatic conversions were performed:

'_exptl_crystal_density_meas' value 'not measured' was changed to '?'
- the value is perceived as not measured.

Automatic conversion script
Id: cif_fix_values 3008 2015-01-20 13:52:24Z robertas 
;
_cod_original_sg_symbol_H-M P-1
_cod_database_code 7111809

loop_
_symmetry_equiv_pos_as_xyz
'x, y, z'
'-x, -y, -z'

loop_
_atom_site_label
_atom_site_type_symbol
_atom_site_fract_x
_atom_site_fract_y
_atom_site_fract_z
_atom_site_U_iso_or_equiv
_atom_site_adp_type
_atom_site_occupancy
_atom_site_symmetry_multiplicity
_atom_site_calc_flag
_atom_site_refinement_flags
Cl1 Cl 0.39810(7) 0.18385(6) 0.58961(5) 0.04042(17) Uani 1 1 d .
C20 C 0.5010(3) 0.0124(2) 0.55768(16) 0.0344(5) Uani 1 1 d .
H20A H 0.6168 0.0232 0.5955 0.041 Uiso 1 1 calc R
H20B H 0.4441 -0.0774 0.5798 0.041 Uiso 1 1 calc R
O1 O 0.32551(15) 0.50641(13) 1.04028(9) 0.0215(3) Uani 1 1 d .
H1 H 0.3720 0.4385 1.0733 0.032 Uiso 1 1 calc R
O2 O 0.32644(15) 0.32988(14) 0.89996(10) 0.0250(3) Uani 1 1 d .
N1 N 0.48358(16) 0.67003(15) 0.84076(11) 0.0144(3) Uani 1 1 d .
N2 N 0.24502(16) 0.82351(15) 0.81183(10) 0.0142(3) Uani 1 1 d .
C1 C 0.3137(2) 0.65097(19) 0.66156(13) 0.0167(4) Uani 1 1 d .
C2 C 0.22353(19) 0.76989(19) 0.70133(13) 0.0158(4) Uani 1 1 d .
C3 C 0.1054(2) 0.8350(2) 0.63217(14) 0.0214(4) Uani 1 1 d .
H3 H 0.0450 0.9172 0.6583 0.026 Uiso 1 1 calc R
C4 C 0.0757(2) 0.7803(2) 0.52557(15) 0.0261(4) Uani 1 1 d .
H4 H -0.0036 0.8269 0.4792 0.031 Uiso 1 1 calc R
C5 C 0.1602(2) 0.6584(2) 0.48547(14) 0.0250(4) Uani 1 1 d .
C6 C 0.2792(2) 0.5962(2) 0.55451(14) 0.0220(4) Uani 1 1 d .
H6 H 0.3390 0.5138 0.5280 0.026 Uiso 1 1 calc R
C7 C 0.1235(3) 0.5953(3) 0.36986(15) 0.0369(5) Uani 1 1 d .
H7A H 0.2138 0.6291 0.3351 0.055 Uiso 1 1 calc R
H7B H 0.0194 0.6337 0.3371 0.055 Uiso 1 1 calc R
H7C H 0.1136 0.4821 0.3624 0.055 Uiso 1 1 calc R
C8 C 0.4453(2) 0.58063(19) 0.73376(13) 0.0178(4) Uani 1 1 d .
H8A H 0.4073 0.4734 0.7399 0.021 Uiso 1 1 calc R
H8B H 0.5477 0.5762 0.7024 0.021 Uiso 1 1 calc R
C9 C 0.32553(19) 0.71307(18) 0.87603(13) 0.0152(3) Uani 1 1 d .
H9 H 0.3536 0.7650 0.9502 0.018 Uiso 1 1 calc R
C10 C 0.34094(19) 0.97351(18) 0.84101(13) 0.0158(3) Uani 1 1 d .
H10A H 0.3206 1.0207 0.9106 0.019 Uiso 1 1 calc R
H10B H 0.3030 1.0439 0.7887 0.019 Uiso 1 1 calc R
C11 C 0.52459(19) 0.95541(18) 0.84568(12) 0.0145(3) Uani 1 1 d .
C12 C 0.6344(2) 1.08453(19) 0.85367(13) 0.0169(4) Uani 1 1 d .
H12 H 0.5921 1.1842 0.8555 0.020 Uiso 1 1 calc R
C13 C 0.8044(2) 1.0715(2) 0.85905(13) 0.0182(4) Uani 1 1 d .
C14 C 0.8630(2) 0.9234(2) 0.85304(14) 0.0207(4) Uani 1 1 d .
H14 H 0.9781 0.9116 0.8549 0.025 Uiso 1 1 calc R
C15 C 0.7572(2) 0.7945(2) 0.84449(13) 0.0187(4) Uani 1 1 d .
H15 H 0.7995 0.6948 0.8402 0.022 Uiso 1 1 calc R
C16 C 0.58758(19) 0.80965(19) 0.84216(12) 0.0145(3) Uani 1 1 d .
C17 C 0.9244(2) 1.2104(2) 0.87282(15) 0.0258(4) Uani 1 1 d .
H17A H 0.8631 1.3042 0.8711 0.039 Uiso 1 1 calc R
H17B H 0.9897 1.2020 0.8157 0.039 Uiso 1 1 calc R
H17C H 0.9987 1.2155 0.9407 0.039 Uiso 1 1 calc R
C18 C 0.2078(2) 0.57195(19) 0.87550(14) 0.0181(4) Uani 1 1 d .
H18A H 0.1096 0.6053 0.9056 0.022 Uiso 1 1 calc R
H18B H 0.1692 0.5242 0.8020 0.022 Uiso 1 1 calc R
C19 C 0.2914(2) 0.45454(19) 0.93822(14) 0.0179(4) Uani 1 1 d .

loop_
_atom_site_aniso_label
_atom_site_aniso_U_11
_atom_site_aniso_U_22
_atom_site_aniso_U_33
_atom_site_aniso_U_23
_atom_site_aniso_U_13
_atom_site_aniso_U_12
Cl1 0.0517(3) 0.0256(3) 0.0468(3) -0.0016(2) 0.0194(3) 0.0088(2)
C20 0.0444(13) 0.0273(11) 0.0326(12) 0.0020(9) 0.0097(10) 0.0080(9)
O1 0.0253(7) 0.0181(6) 0.0210(7) 0.0060(5) 0.0000(5) 0.0061(5)
O2 0.0272(7) 0.0172(6) 0.0298(7) 0.0010(5) 0.0036(6) 0.0008(5)
N1 0.0141(7) 0.0124(7) 0.0163(7) 0.0012(5) 0.0014(5) 0.0018(5)
N2 0.0145(7) 0.0136(7) 0.0141(7) 0.0025(5) 0.0002(5) 0.0019(5)
C1 0.0177(8) 0.0138(8) 0.0180(9) 0.0022(7) 0.0015(7) -0.0013(6)
C2 0.0148(8) 0.0161(8) 0.0158(9) 0.0028(7) 0.0000(7) -0.0009(6)
C3 0.0199(9) 0.0204(9) 0.0236(10) 0.0055(7) 0.0002(7) 0.0032(7)
C4 0.0244(10) 0.0314(11) 0.0210(10) 0.0101(8) -0.0048(8) -0.0003(8)
C5 0.0285(10) 0.0277(10) 0.0171(9) 0.0038(8) -0.0002(8) -0.0037(8)
C6 0.0279(10) 0.0183(9) 0.0192(9) 0.0007(7) 0.0040(7) -0.0004(7)
C7 0.0465(13) 0.0421(13) 0.0181(10) 0.0014(9) -0.0039(9) -0.0006(10)
C8 0.0211(9) 0.0151(8) 0.0160(9) -0.0009(7) 0.0012(7) 0.0046(7)
C9 0.0137(8) 0.0158(8) 0.0160(8) 0.0026(7) 0.0014(6) 0.0030(6)
C10 0.0153(8) 0.0135(8) 0.0183(9) 0.0012(7) 0.0019(7) 0.0022(6)
C11 0.0147(8) 0.0156(8) 0.0127(8) 0.0011(6) 0.0011(6) 0.0021(6)
C12 0.0199(9) 0.0158(8) 0.0153(9) 0.0032(7) 0.0029(7) 0.0030(7)
C13 0.0177(9) 0.0218(9) 0.0154(8) 0.0052(7) 0.0019(7) -0.0012(7)
C14 0.0132(8) 0.0272(10) 0.0231(10) 0.0070(8) 0.0044(7) 0.0024(7)
C15 0.0170(9) 0.0201(9) 0.0204(9) 0.0044(7) 0.0046(7) 0.0052(7)
C16 0.0148(8) 0.0158(8) 0.0133(8) 0.0030(6) 0.0024(6) 0.0016(6)
C17 0.0199(9) 0.0279(10) 0.0297(11) 0.0071(8) 0.0031(8) -0.0049(8)
C18 0.0160(8) 0.0179(9) 0.0197(9) 0.0046(7) -0.0002(7) -0.0014(7)
C19 0.0143(8) 0.0178(9) 0.0215(9) 0.0041(7) 0.0022(7) -0.0016(7)

loop_
_atom_type_symbol
_atom_type_description
_atom_type_scat_dispersion_real
_atom_type_scat_dispersion_imag
_atom_type_scat_source
C C 0.0033 0.0016 'International Tables Vol C Tables 4.2.6.8 and 6.1.1.4'
H H 0.0000 0.0000 'International Tables Vol C Tables 4.2.6.8 and 6.1.1.4'
N N 0.0061 0.0033 'International Tables Vol C Tables 4.2.6.8 and 6.1.1.4'
O O 0.0106 0.0060 'International Tables Vol C Tables 4.2.6.8 and 6.1.1.4'
Cl Cl 0.1484 0.1585 'International Tables Vol C Tables 4.2.6.8 and 6.1.1.4'

loop_
_geom_angle_atom_site_label_1
_geom_angle_atom_site_label_2
_geom_angle_atom_site_label_3
_geom_angle
_geom_angle_site_symmetry_1
C20 C20 Cl1 109.10(19) 2_656
C16 N1 C8 111.84(13) .
C16 N1 C9 109.13(12) .
C8 N1 C9 109.11(12) .
C2 N2 C9 112.23(12) .
C2 N2 C10 113.17(13) .
C9 N2 C10 108.07(12) .
C6 C1 C2 119.25(16) .
C6 C1 C8 120.16(15) .
C2 C1 C8 120.58(14) .
C3 C2 C1 119.21(15) .
C3 C2 N2 118.94(14) .
C1 C2 N2 121.81(14) .
C4 C3 C2 120.35(16) .
C3 C4 C5 121.07(17) .
C6 C5 C4 118.12(16) .
C6 C5 C7 120.85(17) .
C4 C5 C7 121.03(17) .
C5 C6 C1 121.94(16) .
N1 C8 C1 112.30(13) .
N2 C9 N1 110.43(13) .
N2 C9 C18 110.81(13) .
N1 C9 C18 112.36(13) .
N2 C10 C11 111.51(13) .
C16 C11 C12 118.63(15) .
C16 C11 C10 120.69(14) .
C12 C11 C10 120.67(14) .
C13 C12 C11 121.95(15) .
C12 C13 C14 117.93(15) .
C12 C13 C17 122.26(16) .
C14 C13 C17 119.80(15) .
C15 C14 C13 121.18(16) .
C14 C15 C16 120.22(16) .
C11 C16 C15 120.04(15) .
C11 C16 N1 122.20(14) .
C15 C16 N1 117.70(14) .
C19 C18 C9 111.33(13) .
O2 C19 O1 124.36(16) .
O2 C19 C18 124.02(16) .
O1 C19 C18 111.60(14) .

loop_
_geom_bond_atom_site_label_1
_geom_bond_atom_site_label_2
_geom_bond_distance
_geom_bond_site_symmetry_2
Cl1 C20 1.7884(19) .
C20 C20 1.484(4) 2_656
O1 C19 1.328(2) .
O2 C19 1.208(2) .
N1 C16 1.454(2) .
N1 C8 1.489(2) .
N1 C9 1.491(2) .
N2 C2 1.434(2) .
N2 C9 1.457(2) .
N2 C10 1.475(2) .
C1 C6 1.393(2) .
C1 C2 1.398(2) .
C1 C8 1.510(2) .
C2 C3 1.396(2) .
C3 C4 1.387(2) .
C4 C5 1.390(3) .
C5 C6 1.387(3) .
C5 C7 1.512(3) .
C9 C18 1.531(2) .
C10 C11 1.512(2) .
C11 C16 1.392(2) .
C11 C12 1.396(2) .
C12 C13 1.393(2) .
C13 C14 1.397(2) .
C13 C17 1.503(2) .
C14 C15 1.373(2) .
C15 C16 1.398(2) .
C18 C19 1.502(2) .

loop_
_geom_torsion_atom_site_label_1
_geom_torsion_atom_site_label_2
_geom_torsion_atom_site_label_3
_geom_torsion_atom_site_label_4
_geom_torsion
C6 C1 C2 C3 -2.4(3)
C8 C1 C2 C3 178.51(15)
C6 C1 C2 N2 175.46(15)
C8 C1 C2 N2 -3.6(2)
C9 N2 C2 C3 159.85(15)
C10 N2 C2 C3 -77.50(18)
C9 N2 C2 C1 -18.0(2)
C10 N2 C2 C1 104.63(17)
C1 C2 C3 C4 1.2(3)
N2 C2 C3 C4 -176.73(16)
C2 C3 C4 C5 1.1(3)
C3 C4 C5 C6 -2.1(3)
C3 C4 C5 C7 177.88(18)
C4 C5 C6 C1 0.9(3)
C7 C5 C6 C1 -179.13(17)
C2 C1 C6 C5 1.4(3)
C8 C1 C6 C5 -179.52(17)
C16 N1 C8 C1 -77.06(17)
C9 N1 C8 C1 43.76(18)
C6 C1 C8 N1 170.69(15)
C2 C1 C8 N1 -10.2(2)
C2 N2 C9 N1 53.24(16)
C10 N2 C9 N1 -72.25(15)
C2 N2 C9 C18 -71.92(17)
C10 N2 C9 C18 162.59(13)
C16 N1 C9 N2 55.04(16)
C8 N1 C9 N2 -67.42(16)
C16 N1 C9 C18 179.32(13)
C8 N1 C9 C18 56.86(17)
C2 N2 C10 C11 -77.73(17)
C9 N2 C10 C11 47.20(17)
N2 C10 C11 C16 -11.3(2)
N2 C10 C11 C12 168.76(14)
C16 C11 C12 C13 -0.5(2)
C10 C11 C12 C13 179.42(15)
C11 C12 C13 C14 1.9(2)
C11 C12 C13 C17 -177.04(16)
C12 C13 C14 C15 -1.4(3)
C17 C13 C14 C15 177.50(17)
C13 C14 C15 C16 -0.3(3)
C12 C11 C16 C15 -1.3(2)
C10 C11 C16 C15 178.76(15)
C12 C11 C16 N1 175.93(15)
C10 C11 C16 N1 -4.0(2)
C14 C15 C16 C11 1.7(3)
C14 C15 C16 N1 -175.61(15)
C8 N1 C16 C11 103.75(17)
C9 N1 C16 C11 -17.1(2)
C8 N1 C16 C15 -78.99(17)
C9 N1 C16 C15 160.20(14)
N2 C9 C18 C19 177.92(13)
N1 C9 C18 C19 53.86(19)
C9 C18 C19 O2 -110.95(19)
C9 C18 C19 O1 67.45(18)
